data_2204767
loop_
_publ_author_name
'Zhang, Quan-Zheng'
'Lu, Can-Zhong'

_publ_section_title
;
 <i>cis</i>-Diaquamalonato(1,10-phenanthroline)manganese(II)
;
_journal_issue 12
_journal_name_full 'Acta Crystallographica Section E'
_journal_page_first m1778
_journal_page_last m1780
_journal_paper_doi 10.1107/S1600536804027953
_journal_volume 60
_journal_year 2004
_chemical_formula_iupac '[Mn (C3 H2 O4) (C12 H8 N2) (H2 O)2]'
_chemical_formula_moiety 'C15 H14 Mn N2 O6'
_chemical_formula_sum 'C15 H14 Mn N2 O6'
_chemical_formula_weight 373.22
_chemical_name_systematic
;
cis-Diaquamalonato(1,10-phenanthroline)manganese(II)
;
_space_group_IT_number 14
_symmetry_cell_setting monoclinic
_symmetry_space_group_name_Hall '-P 2ybc'
_symmetry_space_group_name_H-M 'P 1 21/c 1'
_atom_sites_solution_hydrogens geom
_atom_sites_solution_primary direct
_atom_sites_solution_secondary difmap
_audit_creation_method SHELXL-97
_cell_angle_alpha 90.00
_cell_angle_beta 102.310(7)
_cell_angle_gamma 90.00
_cell_formula_units_Z 4
_cell_length_a 9.978(5)
_cell_length_b 9.918(4)
_cell_length_c 15.426(7)
_cell_measurement_reflns_used 5579
_cell_measurement_temperature 293(2)
_cell_measurement_theta_max 27.4835
_cell_measurement_theta_min 2.0529
_cell_volume 1491.5(12)
_computing_cell_refinement SMART
_computing_data_collection 'SMART (Siemens, 1996)'
_computing_data_reduction 'SAINT (Siemens, 1994)'
_computing_molecular_graphics 'SHELXTL (Siemens, 1994)'
_computing_publication_material SHELXL97
_computing_structure_refinement 'SHELXL97 (Sheldrick, 1997)'
_computing_structure_solution 'SHELXS97 (Sheldrick, 1997)'
_diffrn_ambient_temperature 293(2)
_diffrn_measured_fraction_theta_full 0.999
_diffrn_measured_fraction_theta_max 0.999
_diffrn_measurement_device_type 'Siemens SMART CCD'
_diffrn_measurement_method \w
_diffrn_radiation_monochromator graphite
_diffrn_radiation_source 'fine-focus sealed tube'
_diffrn_radiation_type MoK\a
_diffrn_radiation_wavelength 0.71073
_diffrn_reflns_av_R_equivalents 0.0207
_diffrn_reflns_av_sigmaI/netI 0.0197
_diffrn_reflns_limit_h_max 11
_diffrn_reflns_limit_h_min -12
_diffrn_reflns_limit_k_max 12
_diffrn_reflns_limit_k_min -11
_diffrn_reflns_limit_l_max 15
_diffrn_reflns_limit_l_min -20
_diffrn_reflns_number 11205
_diffrn_reflns_theta_full 27.48
_diffrn_reflns_theta_max 27.48
_diffrn_reflns_theta_min 2.09
_diffrn_standards_decay_% 0
_diffrn_standards_interval_count 0
_diffrn_standards_interval_time 0
_diffrn_standards_number 0
_exptl_absorpt_coefficient_mu 0.921
_exptl_absorpt_correction_T_max 0.904
_exptl_absorpt_correction_T_min 0.812
_exptl_absorpt_correction_type multi-scan
_exptl_absorpt_process_details '(SADABS; Sheldrick, 1996)'
_exptl_crystal_colour Yellow
_exptl_crystal_density_diffrn 1.662
_exptl_crystal_density_method 'not measured'
_exptl_crystal_description Prism
_exptl_crystal_F_000 764
_exptl_crystal_size_max 0.31
_exptl_crystal_size_mid 0.19
_exptl_crystal_size_min 0.11
_refine_diff_density_max 0.393
_refine_diff_density_min -0.202
_refine_ls_extinction_coef 0.0029(11)
_refine_ls_extinction_expression Fc^*^=kFc[1+0.001xFc^2^\l^3^/sin(2\q)]^-1/4^
_refine_ls_extinction_method SHELXL
_refine_ls_goodness_of_fit_ref 1.080
_refine_ls_hydrogen_treatment refall
_refine_ls_matrix_type full
_refine_ls_number_parameters 274
_refine_ls_number_reflns 3410
_refine_ls_number_restraints 0
_refine_ls_restrained_S_all 1.080
_refine_ls_R_factor_all 0.0283
_refine_ls_R_factor_gt 0.0265
_refine_ls_shift/su_max 0.061
_refine_ls_shift/su_mean 0.021
_refine_ls_structure_factor_coef Fsqd
_refine_ls_weighting_details 'calc w = 1/[\s^2^(Fo^2^)+(0.0396P)^2^+0.4812P] where P = (Fo^2^+2Fc^2^)/3'
_refine_ls_weighting_scheme calc
_refine_ls_wR_factor_gt 0.0697
_refine_ls_wR_factor_ref 0.0709
_reflns_number_gt 3244
_reflns_number_total 3410
_reflns_threshold_expression I>2\s(I)
_cod_data_source_file ob6432.cif
_cod_data_source_block I
_cod_depositor_comments
;
The following automatic conversions were performed:
'_symmetry_cell_setting' value 'Monoclinic' changed to 'monoclinic'
according to '/home/saulius/struct/CIF-dictionaries/cif_core.dic'
dictionary named 'cif_core.dic' version 2.4.1 from 2010-06-29.

Automatic conversion script
Id: cif_fix_enum 1527 2010-12-29 10:47:43Z saulius 

The following automatic conversions were performed:

'_symmetry_cell_setting' value 'Monoclinic' changed to 'monoclinic'
according to /home/saulius/struct/CIF-dictionaries/cif_core.dic
dictionary named 'cif_core.dic' version 2.4.1 from 2010-06-29.

Automatic conversion script
Id: cif_fix_values 1715 2011-07-08 13:25:40Z adriana 
;
_cod_original_cell_volume 1491.6(11)
_cod_original_sg_symbol_H-M 'P 21/c'
_cod_database_code 2204767
_cod_database_fobs_code 2204767

loop_
_symmetry_equiv_pos_as_xyz
'x, y, z'
'-x, y+1/2, -z+1/2'
'-x, -y, -z'
'x, -y-1/2, z-1/2'

loop_
_atom_site_label
_atom_site_fract_x
_atom_site_fract_y
_atom_site_fract_z
_atom_site_U_iso_or_equiv
_atom_site_adp_type
_atom_site_calc_flag
_atom_site_occupancy
_atom_site_type_symbol
Mn1 0.150822(19) 0.091860(19) 0.228252(12) 0.01190(9) Uani d 1 Mn
O1 0.19337(10) 0.06040(10) 0.09879(6) 0.0178(2) Uani d 1 O
O2 0.17559(10) 0.12817(10) -0.04101(6) 0.0167(2) Uani d 1 O
O3 0.08152(10) 0.28745(9) 0.17840(6) 0.0154(2) Uani d 1 O
O4 -0.03919(12) 0.41947(10) 0.07342(7) 0.0239(2) Uani d 1 O
O5 -0.03719(10) -0.02709(10) 0.20142(7) 0.0176(2) Uani d 1 O
O6 0.07574(11) 0.14840(11) 0.34745(7) 0.0186(2) Uani d 1 O
N1 0.35656(11) 0.17970(12) 0.29494(7) 0.0145(2) Uani d 1 N
N2 0.27963(12) -0.08374(11) 0.29568(8) 0.0142(2) Uani d 1 N
C1 0.13229(13) 0.12232(13) 0.02990(8) 0.0135(3) Uani d 1 C
C2 -0.00156(13) 0.19474(14) 0.03245(9) 0.0148(3) Uani d 1 C
C3 0.01520(13) 0.31095(13) 0.09930(9) 0.0144(3) Uani d 1 C
C4 0.39219(14) 0.30877(14) 0.29535(9) 0.0176(3) Uani d 1 C
C5 0.51838(15) 0.35761(15) 0.34289(10) 0.0206(3) Uani d 1 C
C6 0.61059(15) 0.26842(16) 0.39045(10) 0.0220(3) Uani d 1 C
C7 0.57646(14) 0.13081(16) 0.39173(9) 0.0189(3) Uani d 1 C
C8 0.66673(15) 0.03171(17) 0.44114(10) 0.0248(3) Uani d 1 C
C9 0.62720(16) -0.09797(17) 0.44259(10) 0.0246(3) Uani d 1 C
C10 0.49590(15) -0.14222(15) 0.39433(9) 0.0189(3) Uani d 1 C
C11 0.45158(16) -0.27744(16) 0.39392(10) 0.0238(3) Uani d 1 C
C12 0.32530(16) -0.31218(15) 0.34504(11) 0.0239(3) Uani d 1 C
C13 0.24202(15) -0.21224(14) 0.29590(10) 0.0188(3) Uani d 1 C
C14 0.40511(13) -0.04824(14) 0.34399(8) 0.0146(3) Uani d 1 C
C15 0.44648(14) 0.09101(13) 0.34327(9) 0.0142(3) Uani d 1 C
H2A -0.0431(16) 0.2312(16) -0.0280(11) 0.014(4) Uiso d 1 H
H2B -0.0664(19) 0.1321(19) 0.0509(12) 0.026(5) Uiso d 1 H
H4 0.3279(16) 0.3675(18) 0.2602(11) 0.015(4) Uiso d 1 H
H5 0.5393(18) 0.4509(19) 0.3415(12) 0.023(4) Uiso d 1 H
H5A -0.071(2) -0.060(2) 0.1540(16) 0.043(6) Uiso d 1 H
H5B -0.056(2) -0.083(2) 0.2418(15) 0.041(6) Uiso d 1 H
H6 0.697(2) 0.3005(19) 0.4210(12) 0.029(5) Uiso d 1 H
H6A 0.059(2) 0.079(2) 0.3745(13) 0.027(5) Uiso d 1 H
H6B 0.112(2) 0.208(2) 0.3838(14) 0.038(6) Uiso d 1 H
H8 0.750(2) 0.060(2) 0.4710(13) 0.032(5) Uiso d 1 H
H9 0.683(2) -0.162(2) 0.4741(14) 0.039(5) Uiso d 1 H
H11 0.5106(19) -0.341(2) 0.4268(13) 0.030(5) Uiso d 1 H
H12 0.295(2) -0.399(2) 0.3414(14) 0.035(5) Uiso d 1 H
H13 0.1563(17) -0.2400(17) 0.2584(12) 0.018(4) Uiso d 1 H

loop_
_atom_site_aniso_label
_atom_site_aniso_U_11
_atom_site_aniso_U_22
_atom_site_aniso_U_33
_atom_site_aniso_U_12
_atom_site_aniso_U_13
_atom_site_aniso_U_23
Mn1 0.01320(12) 0.01133(12) 0.01016(12) 0.00100(7) 0.00027(8) 0.00002(7)
O1 0.0234(5) 0.0175(5) 0.0118(5) 0.0061(4) 0.0024(4) 0.0009(4)
O2 0.0202(5) 0.0185(5) 0.0113(5) -0.0003(4) 0.0031(4) -0.0019(4)
O3 0.0200(5) 0.0133(5) 0.0117(4) 0.0035(4) 0.0003(4) -0.0007(3)
O4 0.0329(6) 0.0164(5) 0.0189(5) 0.0090(4) -0.0019(4) 0.0014(4)
O5 0.0222(5) 0.0170(5) 0.0121(5) -0.0060(4) -0.0001(4) 0.0005(4)
O6 0.0274(5) 0.0145(5) 0.0145(5) -0.0027(4) 0.0062(4) -0.0020(4)
N1 0.0151(5) 0.0155(6) 0.0126(5) 0.0000(4) 0.0024(4) 0.0003(4)
N2 0.0148(5) 0.0134(6) 0.0147(6) 0.0014(4) 0.0038(4) -0.0002(4)
C1 0.0167(6) 0.0107(6) 0.0118(6) -0.0023(5) 0.0000(5) -0.0025(4)
C2 0.0148(6) 0.0163(6) 0.0122(6) 0.0002(5) 0.0002(5) -0.0010(5)
C3 0.0149(6) 0.0148(6) 0.0139(6) -0.0002(5) 0.0041(5) 0.0001(5)
C4 0.0194(7) 0.0173(7) 0.0163(7) -0.0010(5) 0.0040(5) 0.0003(5)
C5 0.0230(7) 0.0194(7) 0.0207(7) -0.0076(6) 0.0076(6) -0.0042(5)
C6 0.0163(7) 0.0293(8) 0.0203(7) -0.0059(6) 0.0037(5) -0.0069(6)
C7 0.0153(6) 0.0255(7) 0.0152(7) 0.0005(5) 0.0017(5) -0.0027(5)
C8 0.0161(7) 0.0334(9) 0.0212(7) 0.0046(6) -0.0041(6) -0.0040(6)
C9 0.0218(7) 0.0296(8) 0.0194(7) 0.0127(6) -0.0021(6) 0.0002(6)
C10 0.0212(7) 0.0208(7) 0.0144(6) 0.0077(6) 0.0031(5) 0.0013(5)
C11 0.0296(8) 0.0196(7) 0.0220(7) 0.0116(6) 0.0051(6) 0.0042(6)
C12 0.0301(8) 0.0128(7) 0.0306(8) 0.0031(6) 0.0105(6) 0.0023(6)
C13 0.0194(7) 0.0157(7) 0.0224(7) 0.0012(5) 0.0072(6) -0.0011(5)
C14 0.0152(6) 0.0176(7) 0.0113(6) 0.0037(5) 0.0037(5) -0.0006(5)
C15 0.0137(6) 0.0182(7) 0.0106(6) 0.0012(5) 0.0022(5) -0.0005(5)

loop_
_atom_type_symbol
_atom_type_description
_atom_type_scat_dispersion_real
_atom_type_scat_dispersion_imag
_atom_type_scat_source
C C 0.0033 0.0016 'International Tables Vol C Tables 4.2.6.8 and 6.1.1.4'
H H 0.0000 0.0000 'International Tables Vol C Tables 4.2.6.8 and 6.1.1.4'
N N 0.0061 0.0033 'International Tables Vol C Tables 4.2.6.8 and 6.1.1.4'
O O 0.0106 0.0060 'International Tables Vol C Tables 4.2.6.8 and 6.1.1.4'
Mn Mn 0.3368 0.7283 'International Tables Vol C Tables 4.2.6.8 and 6.1.1.4'

loop_
_geom_angle_atom_site_label_1
_geom_angle_atom_site_label_2
_geom_angle_atom_site_label_3
_geom_angle
_geom_angle_publ_flag
O3 Mn1 O1 84.88(4) yes
O3 Mn1 O5 102.87(5) yes
O1 Mn1 O5 94.44(4) yes
O3 Mn1 O6 85.87(4) yes
O1 Mn1 O6 169.19(4) yes
O5 Mn1 O6 82.19(4) yes
O3 Mn1 N1 90.38(4) yes
O1 Mn1 N1 97.95(5) yes
O5 Mn1 N1 162.62(4) yes
O6 Mn1 N1 87.68(5) yes
O3 Mn1 N2 164.00(4) yes
O1 Mn1 N2 96.27(4) yes
O5 Mn1 N2 92.97(5) yes
O6 Mn1 N2 94.17(5) yes
N1 Mn1 N2 73.65(5) yes
C1 O1 Mn1 123.65(9) ?
C3 O3 Mn1 124.61(8) ?
Mn1 O5 H5A 124.6(16) ?
Mn1 O5 H5B 120.5(14) ?
H5A O5 H5B 106(2) ?
Mn1 O6 H6A 110.2(13) ?
Mn1 O6 H6B 124.0(14) ?
H6A O6 H6B 110.4(19) ?
C4 N1 C15 118.44(12) ?
C4 N1 Mn1 126.05(9) ?
C15 N1 Mn1 115.36(9) ?
C13 N2 C14 118.33(12) ?
C13 N2 Mn1 127.00(10) ?
C14 N2 Mn1 114.58(9) ?
O2 C1 O1 123.94(13) ?
O2 C1 C2 117.72(11) ?
O1 C1 C2 118.34(12) ?
C1 C2 C3 113.67(11) ?
C1 C2 H2A 109.6(9) ?
C3 C2 H2A 108.6(9) ?
C1 C2 H2B 110.1(11) ?
C3 C2 H2B 105.4(11) ?
H2A C2 H2B 109.3(14) ?
O4 C3 O3 124.77(12) ?
O4 C3 C2 117.49(12) ?
O3 C3 C2 117.71(12) ?
N1 C4 C5 123.04(13) ?
N1 C4 H4 116.2(11) ?
C5 C4 H4 120.7(11) ?
C6 C5 C4 118.85(14) ?
C6 C5 H5 121.0(11) ?
C4 C5 H5 120.1(10) ?
C5 C6 C7 119.76(13) ?
C5 C6 H6 119.1(12) ?
C7 C6 H6 121.1(12) ?
C6 C7 C15 117.54(13) ?
C6 C7 C8 122.98(14) ?
C15 C7 C8 119.47(14) ?
C9 C8 C7 120.61(14) ?
C9 C8 H8 121.8(13) ?
C7 C8 H8 117.6(13) ?
C8 C9 C10 121.55(14) ?
C8 C9 H9 121.7(13) ?
C10 C9 H9 116.7(14) ?
C14 C10 C11 117.46(13) ?
C14 C10 C9 119.52(14) ?
C11 C10 C9 123.02(13) ?
C12 C11 C10 119.53(13) ?
C12 C11 H11 122.0(12) ?
C10 C11 H11 118.5(12) ?
C11 C12 C13 119.25(14) ?
C11 C12 H12 121.7(13) ?
C13 C12 H12 119.0(13) ?
N2 C13 C12 122.85(14) ?
N2 C13 H13 119.1(10) ?
C12 C13 H13 117.9(10) ?
N2 C14 C10 122.58(13) ?
N2 C14 C15 118.38(12) ?
C10 C14 C15 119.04(13) ?
N1 C15 C7 122.34(13) ?
N1 C15 C14 117.86(12) ?
C7 C15 C14 119.80(12) ?

loop_
_geom_bond_atom_site_label_1
_geom_bond_atom_site_label_2
_geom_bond_distance
_geom_bond_publ_flag
Mn1 O3 2.1462(12) yes
Mn1 O1 2.1512(13) yes
Mn1 O5 2.1799(12) yes
Mn1 O6 2.2010(13) yes
Mn1 N1 2.2652(14) yes
Mn1 N2 2.2798(13) yes
O1 C1 1.2656(16) ?
O2 C1 1.2602(17) ?
O3 C3 1.2794(17) ?
O4 C3 1.2329(17) ?
O5 H5A 0.81(2) ?
O5 H5B 0.88(2) ?
O6 H6A 0.84(2) ?
O6 H6B 0.84(2) ?
N1 C4 1.3282(19) ?
N1 C15 1.3599(17) ?
N2 C13 1.3289(18) ?
N2 C14 1.3598(18) ?
C1 C2 1.5243(19) ?
C2 C3 1.5319(19) ?
C2 H2A 1.004(16) ?
C2 H2B 0.982(19) ?
C4 C5 1.402(2) ?
C4 H4 0.947(17) ?
C5 C6 1.371(2) ?
C5 H5 0.950(18) ?
C6 C7 1.408(2) ?
C6 H6 0.946(19) ?
C7 C15 1.4083(19) ?
C7 C8 1.437(2) ?
C8 C9 1.347(2) ?
C8 H8 0.90(2) ?
C9 C10 1.431(2) ?
C9 H9 0.91(2) ?
C10 C14 1.4116(19) ?
C10 C11 1.412(2) ?
C11 C12 1.367(2) ?
C11 H11 0.935(19) ?
C12 C13 1.407(2) ?
C12 H12 0.91(2) ?
C13 H13 0.965(17) ?
C14 C15 1.442(2) ?

loop_
_geom_hbond_atom_site_label_D
_geom_hbond_atom_site_label_H
_geom_hbond_atom_site_label_A
_geom_hbond_site_symmetry_A
_geom_hbond_distance_DH
_geom_hbond_distance_HA
_geom_hbond_distance_DA
_geom_hbond_angle_DHA
O5 H5A O2 3 0.81(2) 1.95(2) 2.7529(16) 172(2)
O5 H5B O3 2_545 0.88(2) 1.83(2) 2.7140(16) 174(2)
O6 H6A O4 2_545 0.84(2) 1.81(2) 2.6397(17) 173(2)
O6 H6B O2 4_566 0.84(2) 2.02(2) 2.8519(17) 171(2)

loop_
_geom_torsion_atom_site_label_1
_geom_torsion_atom_site_label_2
_geom_torsion_atom_site_label_3
_geom_torsion_atom_site_label_4
_geom_torsion
O3 Mn1 O1 C1 -25.11(11)
O5 Mn1 O1 C1 77.44(11)
O6 Mn1 O1 C1 6.1(3)
N1 Mn1 O1 C1 -114.78(11)
N2 Mn1 O1 C1 170.92(11)
O1 Mn1 O3 C3 38.22(11)
O5 Mn1 O3 C3 -55.18(11)
O6 Mn1 O3 C3 -136.19(11)
N1 Mn1 O3 C3 136.16(11)
N2 Mn1 O3 C3 133.10(14)
O3 Mn1 N1 C4 2.06(11)
O1 Mn1 N1 C4 86.94(11)
O5 Mn1 N1 C4 -138.01(14)
O6 Mn1 N1 C4 -83.79(11)
N2 Mn1 N1 C4 -178.82(12)
O3 Mn1 N1 C15 177.52(9)
O1 Mn1 N1 C15 -97.59(9)
O5 Mn1 N1 C15 37.46(19)
O6 Mn1 N1 C15 91.67(10)
N2 Mn1 N1 C15 -3.36(9)
O3 Mn1 N2 C13 -176.72(12)
O1 Mn1 N2 C13 -83.44(12)
O5 Mn1 N2 C13 11.36(12)
O6 Mn1 N2 C13 93.74(12)
N1 Mn1 N2 C13 -179.91(12)
O3 Mn1 N2 C14 6.9(2)
O1 Mn1 N2 C14 100.20(9)
O5 Mn1 N2 C14 -165.00(9)
O6 Mn1 N2 C14 -82.63(9)
N1 Mn1 N2 C14 3.73(9)
Mn1 O1 C1 O2 163.40(10)
Mn1 O1 C1 C2 -16.43(16)
O2 C1 C2 C3 -115.93(13)
O1 C1 C2 C3 63.90(16)
Mn1 O3 C3 O4 170.69(11)
Mn1 O3 C3 C2 -7.43(16)
C1 C2 C3 O4 132.16(13)
C1 C2 C3 O3 -49.58(16)
C15 N1 C4 C5 0.3(2)
Mn1 N1 C4 C5 175.69(10)
N1 C4 C5 C6 0.8(2)
C4 C5 C6 C7 -0.9(2)
C5 C6 C7 C15 -0.2(2)
C5 C6 C7 C8 -178.97(14)
C6 C7 C8 C9 177.70(15)
C15 C7 C8 C9 -1.1(2)
C7 C8 C9 C10 1.0(2)
C8 C9 C10 C14 -0.1(2)
C8 C9 C10 C11 179.57(15)
C14 C10 C11 C12 0.6(2)
C9 C10 C11 C12 -179.04(14)
C10 C11 C12 C13 0.1(2)
C14 N2 C13 C12 1.1(2)
Mn1 N2 C13 C12 -175.11(11)
C11 C12 C13 N2 -1.1(2)
C13 N2 C14 C10 -0.31(19)
Mn1 N2 C14 C10 176.39(10)
C13 N2 C14 C15 179.53(12)
Mn1 N2 C14 C15 -3.77(15)
C11 C10 C14 N2 -0.6(2)
C9 C10 C14 N2 179.12(13)
C11 C10 C14 C15 179.60(13)
C9 C10 C14 C15 -0.7(2)
C4 N1 C15 C7 -1.5(2)
Mn1 N1 C15 C7 -177.33(10)
C4 N1 C15 C14 178.50(12)
Mn1 N1 C15 C14 2.66(15)
C6 C7 C15 N1 1.4(2)
C8 C7 C15 N1 -179.75(13)
C6 C7 C15 C14 -178.59(13)
C8 C7 C15 C14 0.3(2)
N2 C14 C15 N1 0.78(18)
C10 C14 C15 N1 -179.37(12)
N2 C14 C15 C7 -179.23(12)
C10 C14 C15 C7 0.62(19)
